data_2023049
loop_
_publ_author_name
'Struhatska, Mariia B.'
'Ovchynnikov, Vladimir A.'
'Kariaka, Nataliia S.'
'Gawryszewska, Paula'
'Amirkhanov, Volodymyr M.'

_publ_section_title
;
 Crystal structure of tetra-phenyl phosphate tetra-kis-[dimethyl
 (2,2,2-tri-chloro-acet-yl)phos-pho-ramidato]lutetium(III),
 PPh<sub>4</sub>[Lu<i>L</i><sub>4</sub>].
;
_journal_coeditor_code DJ2075
_journal_issue 'Pt 4'
_journal_name_full 'Acta crystallographica. Section E, Crystallographic communications'
_journal_page_first 370
_journal_page_last 374
_journal_paper_doi 10.1107/S205698902400210X
_journal_volume 80
_journal_year 2024
_chemical_formula_iupac '(C24 H20 P) [Lu (C4 H6 Cl3 N O4 P)4]'
_chemical_formula_moiety 'C24 H20 P +, C16 H24 Cl12 Lu N4 O16 P4 -'
_chemical_formula_sum 'C40 H44 Cl12 Lu N4 O16 P5'
_chemical_formula_weight 1592.01
_chemical_name_systematic
;
Tetraphenyl phosphate
tetrakis[dimethyl (2,2,2-trichloroacetyl)phosphoramidato]lutetium(III)
;
_space_group_crystal_system monoclinic
_space_group_IT_number 14
_space_group_name_Hall '-P 2ybc'
_space_group_name_H-M_alt 'P 1 21/c 1'
_atom_sites_solution_hydrogens geom
_audit_creation_method SHELXL-2019/3
_cell_angle_alpha 90
_cell_angle_beta 110.8107(15)
_cell_angle_gamma 90
_cell_formula_units_Z 4
_cell_length_a 19.6882(3)
_cell_length_b 18.9452(10)
_cell_length_c 17.2139(3)
_cell_measurement_reflns_used 36128
_cell_measurement_temperature 100(2)
_cell_measurement_theta_max 73.7900
_cell_measurement_theta_min 2.3890
_cell_volume 6001.8(4)
_computing_cell_refinement
;
CrysAlis PRO (Rigaku OD, 2022)
;
_computing_data_collection
;
CrysAlis PRO (Rigaku OD, 2022)
;
_computing_data_reduction
;
CrysAlis PRO (Rigaku OD, 2022)
;
_computing_molecular_graphics
;
ORTEPIII  for Windows(1.0.3) (Farrugia, 2012)
;
_computing_structure_refinement
;
<i>SHELXL2019/2</i> (Sheldrick, 2015)
;
_computing_structure_solution
;
SHELXS Version 2013/1 (Sheldrick, 2008)
;
_diffrn_ambient_temperature 100(2)
_diffrn_detector 'Hybrid Pixel Array Detector'
_diffrn_detector_area_resol_mean 10.0000
_diffrn_measured_fraction_theta_full 0.996
_diffrn_measured_fraction_theta_max 0.969
_diffrn_measurement_device_type 'Rigaku XtaLAB Synergy R with HyPix-Arc 150'
_diffrn_measurement_method '\w scans'
_diffrn_radiation_type CuK\a
_diffrn_radiation_wavelength 1.54184
_diffrn_reflns_av_R_equivalents 0.0589
_diffrn_reflns_av_unetI/netI 0.0350
_diffrn_reflns_limit_h_max 24
_diffrn_reflns_limit_h_min -24
_diffrn_reflns_limit_k_max 23
_diffrn_reflns_limit_k_min -23
_diffrn_reflns_limit_l_max 21
_diffrn_reflns_limit_l_min -17
_diffrn_reflns_number 68030
_diffrn_reflns_theta_full 67.684
_diffrn_reflns_theta_max 73.914
_diffrn_reflns_theta_min 2.401
_diffrn_source 'Rotating-anode X-ray tube'
_exptl_absorpt_coefficient_mu 9.894
_exptl_absorpt_correction_T_max 1.00000
_exptl_absorpt_correction_T_min 0.51313
_exptl_absorpt_correction_type multi-scan
_exptl_absorpt_process_details
;
(CrysAlisPro; Rigaku OD, 2022)
;
_exptl_crystal_colour colorless
_exptl_crystal_density_diffrn 1.762
_exptl_crystal_description block
_exptl_crystal_F_000 3160
_exptl_crystal_size_max 0.3
_exptl_crystal_size_mid 0.3
_exptl_crystal_size_min 0.3
_refine_diff_density_max 1.318
_refine_diff_density_min -1.066
_refine_ls_extinction_method none
_refine_ls_goodness_of_fit_ref 1.084
_refine_ls_hydrogen_treatment constr
_refine_ls_matrix_type full
_refine_ls_number_parameters 735
_refine_ls_number_reflns 11789
_refine_ls_number_restraints 7
_refine_ls_restrained_S_all 1.085
_refine_ls_R_factor_all 0.0445
_refine_ls_R_factor_gt 0.0401
_refine_ls_shift/su_max 0.002
_refine_ls_shift/su_mean 0.000
_refine_ls_structure_factor_coef Fsqd
_refine_ls_weighting_details 'w=1/[\s^2^(Fo^2^)+(0.0532P)^2^+11.4066P] where P=(Fo^2^+2Fc^2^)/3'
_refine_ls_weighting_scheme calc
_refine_ls_wR_factor_gt 0.1055
_refine_ls_wR_factor_ref 0.1077
_reflns_number_gt 10535
_reflns_number_total 11789
_reflns_threshold_expression 'I > 2\s(I)'
_cod_data_source_file dj2075.cif
_cod_data_source_block I
_cod_depositor_comments 'Adding full bibliography for 2023049.cif.'
_cod_original_cell_volume 6001.8(3)
_cod_original_sg_symbol_H-M 'P 21/c'
_cod_database_code 2023049
_shelx_space_group_comment
;
The symmetry employed for this shelxl refinement is uniquely defined
by the following loop, which should always be used as a source of
symmetry information in preference to the above space-group names.
They are only intended as comments.
;

loop_
_space_group_symop_operation_xyz
'x, y, z'
'-x, y+1/2, -z+1/2'
'-x, -y, -z'
'x, -y-1/2, z-1/2'

loop_
_atom_site_type_symbol
_atom_site_label
_atom_site_fract_x
_atom_site_fract_y
_atom_site_fract_z
_atom_site_U_iso_or_equiv
_atom_site_adp_type
_atom_site_calc_flag
_atom_site_occupancy
_atom_site_disorder_assembly
_atom_site_disorder_group
Lu Lu1 0.30812(2) 0.52340(2) 0.24117(2) 0.02160(7) Uani d 1 . .
Cl Cl1A 0.09212(6) 0.36510(8) 0.07379(7) 0.0405(4) Uani d 0.868(3) A 1
Cl Cl2A 0.03572(7) 0.34419(9) 0.20331(7) 0.0513(5) Uani d 0.868(3) A 1
Cl Cl3A 0.03339(8) 0.48308(8) 0.13322(16) 0.0625(6) Uani d 0.868(3) A 1
Cl Cl1B 0.0709(13) 0.3239(6) 0.1084(12) 0.133(8) Uiso d 0.132(3) A 2
Cl Cl2B 0.0208(5) 0.4021(7) 0.2140(7) 0.071(4) Uiso d 0.132(3) A 2
Cl Cl3B 0.0433(8) 0.4763(6) 0.0972(8) 0.075(5) Uiso d 0.132(3) A 2
C C43A 0.3208(6) 0.4020(17) 0.5146(8) 0.052(4) Uani d 0.62(5) B 3
H H43A 0.306414 0.417250 0.560985 0.078 Uiso calc 0.62(5) B 3
H H43B 0.356357 0.435244 0.507796 0.078 Uiso calc 0.62(5) B 3
H H43C 0.342436 0.354796 0.526273 0.078 Uiso calc 0.62(5) B 3
C C43B 0.3050(19) 0.440(3) 0.4999(15) 0.057(9) Uani d 0.38(5) B 4
H H43D 0.288628 0.443234 0.547341 0.085 Uiso calc 0.38(5) B 4
H H43E 0.307662 0.487720 0.478709 0.085 Uiso calc 0.38(5) B 4
H H43F 0.353186 0.418203 0.517715 0.085 Uiso calc 0.38(5) B 4
P P3 0.46486(5) 0.60714(5) 0.36566(6) 0.0262(2) Uani d 1 . .
O O32 0.42365(14) 0.47177(14) 0.27693(17) 0.0262(6) Uani d 1 . .
O O42 0.18959(15) 0.47307(15) 0.20058(17) 0.0311(6) Uani d 1 . .
N N2 0.3317(2) 0.52389(18) 0.0298(2) 0.0322(8) Uani d 1 . .
O O12 0.24928(15) 0.57523(15) 0.32441(16) 0.0311(6) Uani d 1 . .
O O11 0.23433(14) 0.60386(14) 0.15668(16) 0.0274(6) Uani d 1 . .
O O41 0.31681(14) 0.44195(14) 0.33823(16) 0.0259(5) Uani d 1 . .
O O24 0.34595(17) 0.38773(16) 0.04136(18) 0.0370(7) Uani d 1 . .
C C12 0.1787(2) 0.6328(2) 0.3905(3) 0.0370(10) Uani d 1 . .
O O33 0.49700(17) 0.68190(16) 0.35963(19) 0.0376(7) Uani d 1 . .
O O23 0.22456(16) 0.43826(16) -0.01704(17) 0.0348(6) Uani d 1 . .
O O34 0.48780(16) 0.59568(18) 0.46207(17) 0.0398(7) Uani d 1 . .
O O13 0.11413(17) 0.67104(18) 0.10392(19) 0.0419(7) Uani d 1 . .
C C19 0.2909(3) 0.2636(3) 0.1581(4) 0.0632(16) Uani d 1 . .
H H19A 0.286095 0.311037 0.139117 0.076 Uiso calc 1 . .
O O22 0.36999(14) 0.57898(14) 0.15909(15) 0.0250(5) Uani d 1 . .
C C31 0.4859(2) 0.4967(2) 0.2957(2) 0.0263(8) Uani d 1 . .
C C40 0.0260(2) 0.1450(2) 0.0609(3) 0.0361(9) Uani d 1 . .
H H40A 0.009692 0.157753 0.104700 0.043 Uiso calc 1 . .
O O31 0.38470(14) 0.60400(14) 0.32491(16) 0.0272(6) Uani d 1 . .
O O14 0.22822(17) 0.73667(16) 0.15450(19) 0.0386(7) Uani d 1 . .
C C15 0.2386(2) 0.1577(2) 0.1887(3) 0.0328(9) Uani d 1 . .
O O21 0.29546(15) 0.44604(14) 0.13784(16) 0.0283(6) Uani d 1 . .
C C21 0.3629(2) 0.5727(2) 0.0853(2) 0.0261(8) Uani d 1 . .
C C13 0.1034(3) 0.6581(3) 0.0180(3) 0.0495(12) Uani d 1 . .
H H13A 0.064326 0.688502 -0.017253 0.074 Uiso calc 1 . .
H H13B 0.090173 0.608526 0.004732 0.074 Uiso calc 1 . .
H H13C 0.148406 0.668492 0.008115 0.074 Uiso calc 1 . .
O O44 0.30205(17) 0.31240(16) 0.3592(2) 0.0410(7) Uani d 1 . .
C C16 0.3064(2) 0.1258(3) 0.2175(3) 0.0417(10) Uani d 1 . .
H H16A 0.311920 0.079182 0.239017 0.050 Uiso calc 1 . .
C C20 0.2308(3) 0.2267(3) 0.1595(4) 0.0506(13) Uani d 1 . .
H H20A 0.184328 0.248461 0.140523 0.061 Uiso calc 1 . .
C C38 0.0040(3) 0.1343(3) -0.0851(3) 0.0423(10) Uani d 1 . .
H H38A -0.027983 0.138171 -0.141144 0.051 Uiso calc 1 . .
C C47 0.1889(2) -0.1020(2) 0.1770(3) 0.0359(9) Uani d 1 . .
H H47A 0.182281 -0.138391 0.137095 0.043 Uiso calc 1 . .
Cl Cl31 0.52815(8) 0.48361(9) 0.16518(7) 0.0614(4) Uani d 1 . .
C C39 -0.0198(3) 0.1517(3) -0.0213(3) 0.0442(11) Uani d 1 . .
H H39A -0.068044 0.168384 -0.033791 0.053 Uiso calc 1 . .
C C32 0.5380(2) 0.4514(2) 0.2654(3) 0.0309(8) Uani d 1 . .
N N3 0.51473(17) 0.55532(18) 0.3336(2) 0.0289(7) Uani d 1 . .
C C41 0.1615(2) 0.4226(2) 0.2240(2) 0.0280(8) Uani d 1 . .
C C34 0.4372(3) 0.5806(3) 0.5022(3) 0.0547(14) Uani d 1 . .
H H34A 0.447691 0.533922 0.528283 0.082 Uiso calc 1 . .
H H34B 0.387764 0.581141 0.461067 0.082 Uiso calc 1 . .
H H34C 0.441577 0.616397 0.544800 0.082 Uiso calc 1 . .
Cl Cl32 0.62997(5) 0.45770(6) 0.32937(7) 0.0381(2) Uani d 1 . .
Cl Cl23 0.45983(6) 0.68373(7) 0.12537(7) 0.0464(3) Uani d 1 . .
P P4 0.26757(5) 0.38843(5) 0.35292(6) 0.0267(2) Uani d 1 . .
Cl Cl21 0.31894(7) 0.69263(6) -0.00345(7) 0.0450(3) Uani d 1 . .
P P2 0.30013(5) 0.45186(5) 0.05381(6) 0.0265(2) Uani d 1 . .
Cl Cl22 0.43061(8) 0.60520(6) -0.02568(8) 0.0496(3) Uani d 1 . .
Cl Cl11 0.12830(8) 0.70995(6) 0.38663(9) 0.0555(3) Uani d 1 . .
P P1 0.19335(6) 0.66579(6) 0.17026(7) 0.0312(2) Uani d 1 . .
Cl Cl12 0.25254(7) 0.63051(9) 0.48617(7) 0.0588(4) Uani d 1 . .
P P5 0.15805(5) 0.11087(5) 0.18373(6) 0.0269(2) Uani d 1 . .
Cl Cl33 0.51374(7) 0.36110(6) 0.25932(10) 0.0578(4) Uani d 1 . .
C C17 0.3661(3) 0.1630(3) 0.2143(4) 0.0593(15) Uani d 1 . .
H H17A 0.412707 0.141448 0.232801 0.071 Uiso calc 1 . .
Cl Cl13 0.12303(6) 0.55772(6) 0.38694(7) 0.0401(2) Uani d 1 . .
O O43 0.25654(16) 0.39996(18) 0.43804(17) 0.0384(7) Uani d 1 . .
C C27 0.1282(3) 0.2266(3) 0.3676(3) 0.0498(12) Uani d 1 . .
H H27A 0.152949 0.262532 0.405660 0.060 Uiso calc 1 . .
C C24 0.3597(3) 0.3797(3) -0.0347(3) 0.0517(13) Uani d 1 . .
H H24A 0.400407 0.347059 -0.025809 0.078 Uiso calc 1 . .
H H24B 0.371812 0.425675 -0.052334 0.078 Uiso calc 1 . .
H H24C 0.316239 0.360759 -0.077846 0.078 Uiso calc 1 . .
C C18 0.3581(3) 0.2309(3) 0.1845(4) 0.0697(19) Uani d 1 . .
H H18A 0.399159 0.255730 0.181982 0.084 Uiso calc 1 . .
C C22 0.3937(2) 0.6348(2) 0.0479(3) 0.0349(9) Uani d 1 . .
C C37 0.0749(3) 0.1112(2) -0.0673(3) 0.0399(10) Uani d 1 . .
H H37A 0.091711 0.100427 -0.111267 0.048 Uiso calc 1 . .
C C42 0.0823(2) 0.40435(13) 0.16142(14) 0.0338(9) Uani d 1 . .
C C35 0.0956(2) 0.1197(2) 0.0784(2) 0.0295(8) Uani d 1 . .
C C11 0.2067(2) 0.6251(2) 0.3161(3) 0.0304(8) Uani d 1 . .
C C33 0.4738(3) 0.7416(2) 0.3975(3) 0.0421(11) Uani d 1 . .
H H33A 0.498876 0.784439 0.390338 0.063 Uiso calc 1 . .
H H33B 0.485591 0.732526 0.456890 0.063 Uiso calc 1 . .
H H33C 0.421165 0.748114 0.370676 0.063 Uiso calc 1 . .
N N1 0.1799(2) 0.6714(2) 0.2578(2) 0.0378(8) Uani d 1 . .
N N4 0.18567(18) 0.38005(19) 0.2877(2) 0.0323(7) Uani d 1 . .
C C26 0.1568(3) 0.2016(2) 0.3094(3) 0.0401(10) Uani d 1 . .
H H26A 0.199860 0.221571 0.305818 0.048 Uiso calc 1 . .
C C36 0.1206(2) 0.1040(2) 0.0137(3) 0.0356(9) Uani d 1 . .
H H36A 0.169085 0.088357 0.025862 0.043 Uiso calc 1 . .
C C45 0.1794(2) 0.0201(2) 0.2100(3) 0.0293(8) Uani d 1 . .
C C25 0.1212(2) 0.1468(2) 0.2567(3) 0.0291(8) Uani d 1 . .
C C46 0.1695(2) -0.0331(2) 0.1508(3) 0.0326(9) Uani d 1 . .
H H46A 0.149630 -0.022265 0.093221 0.039 Uiso calc 1 . .
C C30 0.0579(2) 0.1178(2) 0.2615(3) 0.0370(10) Uani d 1 . .
H H30A 0.034868 0.079325 0.226658 0.044 Uiso calc 1 . .
C C28 0.0641(3) 0.1992(3) 0.3701(3) 0.0475(12) Uani d 1 . .
H H28A 0.044067 0.217793 0.408527 0.057 Uiso calc 1 . .
C C48 0.2175(3) -0.1178(3) 0.2604(3) 0.0437(11) Uani d 1 . .
H H48A 0.228090 -0.165482 0.277662 0.052 Uiso calc 1 . .
C C29 0.0285(3) 0.1450(3) 0.3172(3) 0.0441(11) Uani d 1 . .
H H29A -0.015810 0.126713 0.319146 0.053 Uiso calc 1 . .
C C14 0.3054(3) 0.7467(3) 0.1957(3) 0.0460(11) Uani d 1 . .
H H14A 0.320509 0.789805 0.174748 0.069 Uiso calc 1 . .
H H14B 0.331454 0.706144 0.184517 0.069 Uiso calc 1 . .
H H14C 0.316698 0.751020 0.255688 0.069 Uiso calc 1 . .
C C50 0.2109(3) 0.0040(3) 0.2937(3) 0.0441(11) Uani d 1 . .
H H50A 0.218762 0.040381 0.333944 0.053 Uiso calc 1 . .
C C49 0.2311(3) -0.0648(3) 0.3195(3) 0.0508(13) Uani d 1 . .
H H49A 0.254012 -0.075361 0.376863 0.061 Uiso calc 1 . .
C C23 0.1674(3) 0.4876(3) -0.0238(3) 0.0471(12) Uani d 1 . .
H H23A 0.121274 0.469135 -0.062383 0.071 Uiso calc 1 . .
H H23B 0.178200 0.532806 -0.044585 0.071 Uiso calc 1 . .
H H23C 0.163766 0.494584 0.031007 0.071 Uiso calc 1 . .
C C44 0.3783(3) 0.3044(3) 0.3774(5) 0.0712(19) Uani d 1 . .
H H44A 0.389015 0.255147 0.368709 0.107 Uiso calc 1 . .
H H44B 0.404772 0.317577 0.435429 0.107 Uiso calc 1 . .
H H44C 0.393517 0.335028 0.340694 0.107 Uiso calc 1 . .

loop_
_atom_site_aniso_label
_atom_site_aniso_U_11
_atom_site_aniso_U_22
_atom_site_aniso_U_33
_atom_site_aniso_U_12
_atom_site_aniso_U_13
_atom_site_aniso_U_23
Lu1 0.02115(10) 0.02505(11) 0.02073(10) -0.00046(7) 0.01006(7) -0.00134(7)
Cl1A 0.0320(6) 0.0588(8) 0.0284(6) -0.0052(5) 0.0078(4) -0.0129(5)
Cl2A 0.0338(7) 0.0854(12) 0.0309(6) -0.0266(7) 0.0068(5) 0.0069(6)
Cl3A 0.0265(7) 0.0439(8) 0.0990(15) 0.0123(5) 0.0001(8) -0.0143(8)
C43A 0.035(5) 0.098(13) 0.022(5) -0.004(6) 0.010(4) -0.007(6)
C43B 0.050(13) 0.10(2) 0.028(8) -0.027(14) 0.018(8) -0.009(11)
P3 0.0241(5) 0.0322(5) 0.0251(5) -0.0023(4) 0.0122(4) -0.0077(4)
O32 0.0239(13) 0.0268(14) 0.0304(14) 0.0010(10) 0.0127(11) -0.0002(11)
O42 0.0266(14) 0.0389(16) 0.0280(14) -0.0066(12) 0.0098(11) 0.0010(12)
N2 0.044(2) 0.0349(19) 0.0246(16) -0.0058(15) 0.0205(15) -0.0026(14)
O12 0.0304(14) 0.0394(16) 0.0289(14) 0.0037(12) 0.0173(11) -0.0036(12)
O11 0.0269(13) 0.0276(14) 0.0282(13) 0.0031(11) 0.0106(11) 0.0023(11)
O41 0.0250(13) 0.0280(14) 0.0268(13) -0.0045(11) 0.0115(10) 0.0027(11)
O24 0.0471(18) 0.0345(16) 0.0330(15) 0.0067(13) 0.0185(13) -0.0024(12)
C12 0.036(2) 0.037(2) 0.047(2) -0.0037(18) 0.025(2) -0.0111(19)
O33 0.0411(17) 0.0325(15) 0.0485(17) -0.0087(13) 0.0274(14) -0.0149(13)
O23 0.0378(16) 0.0391(16) 0.0259(13) -0.0037(13) 0.0095(12) -0.0040(12)
O34 0.0335(15) 0.062(2) 0.0239(14) 0.0013(15) 0.0105(12) -0.0060(13)
O13 0.0336(16) 0.0481(19) 0.0436(17) 0.0081(14) 0.0133(13) 0.0067(15)
C19 0.071(4) 0.047(3) 0.088(4) -0.018(3) 0.048(3) 0.001(3)
O22 0.0261(13) 0.0276(13) 0.0236(12) -0.0026(11) 0.0117(10) -0.0009(10)
C31 0.0262(19) 0.033(2) 0.0235(18) 0.0015(16) 0.0137(15) -0.0003(16)
C40 0.030(2) 0.046(3) 0.037(2) -0.0005(19) 0.0184(18) -0.0008(19)
O31 0.0257(13) 0.0301(14) 0.0265(13) -0.0015(11) 0.0101(11) -0.0107(11)
O14 0.0423(17) 0.0304(15) 0.0460(17) 0.0007(13) 0.0191(14) 0.0014(13)
C15 0.0262(19) 0.033(2) 0.044(2) -0.0043(17) 0.0188(18) -0.0054(18)
O21 0.0372(15) 0.0238(13) 0.0271(13) -0.0045(11) 0.0152(11) -0.0030(11)
C21 0.0284(19) 0.0260(19) 0.0283(19) 0.0010(15) 0.0156(15) 0.0024(15)
C13 0.038(3) 0.062(3) 0.041(3) -0.001(2) 0.004(2) 0.012(2)
O44 0.0386(17) 0.0305(16) 0.0494(18) -0.0038(13) 0.0103(14) 0.0004(14)
C16 0.035(2) 0.041(2) 0.054(3) 0.0012(19) 0.022(2) -0.011(2)
C20 0.042(3) 0.038(3) 0.080(4) -0.002(2) 0.031(3) 0.006(2)
C38 0.042(3) 0.048(3) 0.036(2) 0.001(2) 0.014(2) 0.001(2)
C47 0.043(2) 0.028(2) 0.035(2) -0.0015(18) 0.0112(18) -0.0069(17)
Cl31 0.0661(8) 0.0943(11) 0.0340(6) 0.0326(8) 0.0301(6) 0.0042(6)
C39 0.033(2) 0.059(3) 0.044(3) 0.004(2) 0.017(2) 0.001(2)
C32 0.0235(19) 0.035(2) 0.036(2) 0.0007(16) 0.0128(16) -0.0083(18)
N3 0.0226(15) 0.0347(18) 0.0311(17) -0.0026(14) 0.0116(13) -0.0096(14)
C41 0.0231(18) 0.038(2) 0.0265(18) -0.0052(16) 0.0130(15) -0.0035(16)
C34 0.057(3) 0.079(4) 0.036(2) 0.004(3) 0.026(2) 0.005(3)
Cl32 0.0244(5) 0.0423(6) 0.0489(6) 0.0026(4) 0.0147(4) -0.0055(5)
Cl23 0.0473(6) 0.0497(6) 0.0477(6) -0.0208(5) 0.0236(5) -0.0074(5)
P4 0.0257(5) 0.0309(5) 0.0236(4) -0.0058(4) 0.0090(4) -0.0002(4)
Cl21 0.0603(7) 0.0313(5) 0.0444(6) 0.0030(5) 0.0197(5) 0.0061(4)
P2 0.0324(5) 0.0267(5) 0.0221(4) -0.0016(4) 0.0117(4) -0.0025(4)
Cl22 0.0750(8) 0.0408(6) 0.0563(7) -0.0076(6) 0.0518(7) -0.0036(5)
Cl11 0.0743(9) 0.0363(6) 0.0838(9) 0.0015(6) 0.0624(8) -0.0098(6)
P1 0.0307(5) 0.0289(5) 0.0377(5) 0.0043(4) 0.0168(4) 0.0022(4)
Cl12 0.0466(7) 0.0989(11) 0.0363(6) -0.0137(7) 0.0214(5) -0.0248(6)
P5 0.0251(5) 0.0239(5) 0.0350(5) -0.0003(4) 0.0148(4) -0.0009(4)
Cl33 0.0422(6) 0.0358(6) 0.1030(11) -0.0048(5) 0.0352(7) -0.0249(6)
C17 0.034(3) 0.064(4) 0.089(4) -0.010(2) 0.033(3) -0.024(3)
Cl13 0.0374(5) 0.0375(5) 0.0553(6) -0.0033(4) 0.0288(5) -0.0018(5)
O43 0.0329(15) 0.056(2) 0.0278(14) -0.0135(14) 0.0127(12) -0.0029(13)
C27 0.069(3) 0.036(3) 0.054(3) -0.005(2) 0.034(3) -0.014(2)
C24 0.062(3) 0.059(3) 0.042(3) 0.019(3) 0.029(2) -0.005(2)
C18 0.058(4) 0.065(4) 0.110(5) -0.028(3) 0.058(4) -0.025(4)
C22 0.047(2) 0.030(2) 0.036(2) -0.0040(18) 0.025(2) -0.0032(17)
C37 0.051(3) 0.040(2) 0.038(2) 0.003(2) 0.027(2) 0.0028(19)
C42 0.026(2) 0.045(2) 0.030(2) -0.0038(18) 0.0100(16) 0.0006(18)
C35 0.028(2) 0.029(2) 0.033(2) 0.0018(16) 0.0138(16) 0.0035(16)
C11 0.0274(19) 0.035(2) 0.034(2) -0.0052(17) 0.0179(17) -0.0082(18)
C33 0.047(3) 0.035(2) 0.046(3) -0.001(2) 0.018(2) -0.015(2)
N1 0.040(2) 0.036(2) 0.046(2) 0.0044(16) 0.0254(17) -0.0050(16)
N4 0.0270(17) 0.0395(19) 0.0287(17) -0.0085(15) 0.0076(14) 0.0042(15)
C26 0.044(3) 0.035(2) 0.049(3) -0.0058(19) 0.026(2) -0.010(2)
C36 0.035(2) 0.038(2) 0.040(2) 0.0021(18) 0.0205(19) 0.0043(19)
C45 0.032(2) 0.0245(19) 0.033(2) 0.0013(16) 0.0127(17) -0.0016(16)
C25 0.030(2) 0.0250(19) 0.036(2) 0.0004(16) 0.0161(17) -0.0017(16)
C46 0.038(2) 0.029(2) 0.030(2) 0.0029(17) 0.0116(17) -0.0005(16)
C30 0.040(2) 0.039(2) 0.038(2) -0.0034(19) 0.0219(19) -0.0003(19)
C28 0.071(3) 0.038(3) 0.052(3) 0.009(2) 0.044(3) 0.002(2)
C48 0.063(3) 0.034(2) 0.039(2) 0.013(2) 0.024(2) 0.0066(19)
C29 0.046(3) 0.048(3) 0.050(3) -0.002(2) 0.030(2) 0.003(2)
C14 0.042(3) 0.035(2) 0.065(3) -0.003(2) 0.024(2) -0.009(2)
C50 0.065(3) 0.038(2) 0.030(2) 0.006(2) 0.017(2) -0.0065(19)
C49 0.082(4) 0.040(3) 0.031(2) 0.021(3) 0.021(2) 0.006(2)
C23 0.040(3) 0.063(3) 0.036(2) 0.008(2) 0.010(2) 0.000(2)
C44 0.044(3) 0.041(3) 0.114(5) 0.006(2) 0.010(3) -0.016(3)

loop_
_atom_type_symbol
_atom_type_description
_atom_type_scat_dispersion_real
_atom_type_scat_dispersion_imag
_atom_type_scat_source
C C 0.0181 0.0091 'International Tables Vol C Tables 4.2.6.8 and 6.1.1.4'
H H 0.0000 0.0000 'International Tables Vol C Tables 4.2.6.8 and 6.1.1.4'
N N 0.0311 0.0180 'International Tables Vol C Tables 4.2.6.8 and 6.1.1.4'
O O 0.0492 0.0322 'International Tables Vol C Tables 4.2.6.8 and 6.1.1.4'
P P 0.2955 0.4335 'International Tables Vol C Tables 4.2.6.8 and 6.1.1.4'
Cl Cl 0.3639 0.7018 'International Tables Vol C Tables 4.2.6.8 and 6.1.1.4'
Lu Lu -6.6179 4.6937 'International Tables Vol C Tables 4.2.6.8 and 6.1.1.4'

loop_
_geom_angle_atom_site_label_1
_geom_angle_atom_site_label_2
_geom_angle_atom_site_label_3
_geom_angle_site_symmetry_1
_geom_angle_site_symmetry_3
_geom_angle
_geom_angle_publ_flag
O41 Lu1 O11 . . 144.31(9) ?
O41 Lu1 O21 . . 95.67(10) ?
O11 Lu1 O21 . . 93.77(10) ?
O41 Lu1 O31 . . 97.62(10) ?
O11 Lu1 O31 . . 94.91(10) ?
O21 Lu1 O31 . . 143.48(9) ?
O41 Lu1 O32 . . 72.95(9) ?
O11 Lu1 O32 . . 142.71(9) ?
O21 Lu1 O32 . . 76.16(10) ?
O31 Lu1 O32 . . 75.55(9) ?
O41 Lu1 O12 . . 75.91(10) ?
O11 Lu1 O12 . . 76.47(10) ?
O21 Lu1 O12 . . 144.40(10) ?
O31 Lu1 O12 . . 72.05(9) ?
O32 Lu1 O12 . . 130.89(9) ?
O41 Lu1 O42 . . 75.53(9) ?
O11 Lu1 O42 . . 75.00(10) ?
O21 Lu1 O42 . . 71.68(10) ?
O31 Lu1 O42 . . 144.72(9) ?
O32 Lu1 O42 . . 131.78(10) ?
O12 Lu1 O42 . . 72.73(10) ?
O41 Lu1 O22 . . 144.98(9) ?
O11 Lu1 O22 . . 70.70(9) ?
O21 Lu1 O22 . . 76.01(9) ?
O31 Lu1 O22 . . 73.62(9) ?
O32 Lu1 O22 . . 72.03(9) ?
O12 Lu1 O22 . . 129.42(10) ?
O42 Lu1 O22 . . 130.44(9) ?
O43 C43A H43A . . 109.5 ?
O43 C43A H43B . . 109.5 ?
H43A C43A H43B . . 109.5 ?
O43 C43A H43C . . 109.5 ?
H43A C43A H43C . . 109.5 ?
H43B C43A H43C . . 109.5 ?
O43 C43B H43D . . 109.5 ?
O43 C43B H43E . . 109.5 ?
H43D C43B H43E . . 109.5 ?
O43 C43B H43F . . 109.5 ?
H43D C43B H43F . . 109.5 ?
H43E C43B H43F . . 109.5 ?
O31 P3 O33 . . 113.02(17) ?
O31 P3 O34 . . 110.61(16) ?
O33 P3 O34 . . 102.89(18) ?
O31 P3 N3 . . 119.15(16) ?
O33 P3 N3 . . 102.54(17) ?
O34 P3 N3 . . 107.14(18) ?
C31 O32 Lu1 . . 133.1(3) ?
C41 O42 Lu1 . . 135.7(3) ?
C21 N2 P2 . . 122.1(3) ?
C11 O12 Lu1 . . 135.1(3) ?
P1 O11 Lu1 . . 134.02(16) ?
P4 O41 Lu1 . . 135.81(16) ?
C24 O24 P2 . . 120.6(3) ?
C11 C12 Cl11 . . 113.8(3) ?
C11 C12 Cl12 . . 110.3(3) ?
Cl11 C12 Cl12 . . 108.8(2) ?
C11 C12 Cl13 . . 106.7(3) ?
Cl11 C12 Cl13 . . 109.3(2) ?
Cl12 C12 Cl13 . . 107.7(3) ?
C33 O33 P3 . . 118.2(3) ?
C23 O23 P2 . . 117.0(3) ?
C34 O34 P3 . . 123.4(3) ?
C13 O13 P1 . . 118.7(3) ?
C20 C19 C18 . . 119.5(5) ?
C20 C19 H19A . . 120.2 ?
C18 C19 H19A . . 120.2 ?
C21 O22 Lu1 . . 131.7(2) ?
O32 C31 N3 . . 131.5(4) ?
O32 C31 C32 . . 114.0(3) ?
N3 C31 C32 . . 114.4(3) ?
C35 C40 C39 . . 119.3(4) ?
C35 C40 H40A . . 120.3 ?
C39 C40 H40A . . 120.3 ?
P3 O31 Lu1 . . 133.10(15) ?
C14 O14 P1 . . 118.4(3) ?
C16 C15 C20 . . 120.5(4) ?
C16 C15 P5 . . 121.6(3) ?
C20 C15 P5 . . 117.8(3) ?
P2 O21 Lu1 . . 133.92(16) ?
O22 C21 N2 . . 132.0(4) ?
O22 C21 C22 . . 115.7(3) ?
N2 C21 C22 . . 112.3(3) ?
O13 C13 H13A . . 109.5 ?
O13 C13 H13B . . 109.5 ?
H13A C13 H13B . . 109.5 ?
O13 C13 H13C . . 109.5 ?
H13A C13 H13C . . 109.5 ?
H13B C13 H13C . . 109.5 ?
C44 O44 P4 . . 120.3(3) ?
C15 C16 C17 . . 119.1(5) ?
C15 C16 H16A . . 120.5 ?
C17 C16 H16A . . 120.5 ?
C19 C20 C15 . . 119.8(5) ?
C19 C20 H20A . . 120.1 ?
C15 C20 H20A . . 120.1 ?
C39 C38 C37 . . 120.0(4) ?
C39 C38 H38A . . 120.0 ?
C37 C38 H38A . . 120.0 ?
C48 C47 C46 . . 120.5(4) ?
C48 C47 H47A . . 119.8 ?
C46 C47 H47A . . 119.8 ?
C38 C39 C40 . . 120.5(4) ?
C38 C39 H39A . . 119.7 ?
C40 C39 H39A . . 119.7 ?
C31 C32 Cl32 . . 113.9(3) ?
C31 C32 Cl33 . . 110.9(3) ?
Cl32 C32 Cl33 . . 107.4(2) ?
C31 C32 Cl31 . . 106.1(3) ?
Cl32 C32 Cl31 . . 108.5(2) ?
Cl33 C32 Cl31 . . 109.9(2) ?
C31 N3 P3 . . 118.4(3) ?
O42 C41 N4 . . 132.5(4) ?
O42 C41 C42 . . 113.0(3) ?
N4 C41 C42 . . 114.4(3) ?
O34 C34 H34A . . 109.5 ?
O34 C34 H34B . . 109.5 ?
H34A C34 H34B . . 109.5 ?
O34 C34 H34C . . 109.5 ?
H34A C34 H34C . . 109.5 ?
H34B C34 H34C . . 109.5 ?
O41 P4 O43 . . 112.25(16) ?
O41 P4 O44 . . 110.09(17) ?
O43 P4 O44 . . 105.16(18) ?
O41 P4 N4 . . 120.01(17) ?
O43 P4 N4 . . 103.19(17) ?
O44 P4 N4 . . 104.89(18) ?
O21 P2 O24 . . 108.19(16) ?
O21 P2 O23 . . 111.94(16) ?
O24 P2 O23 . . 101.42(17) ?
O21 P2 N2 . . 118.37(16) ?
O24 P2 N2 . . 109.09(18) ?
O23 P2 N2 . . 106.48(18) ?
O11 P1 O14 . . 110.56(16) ?
O11 P1 O13 . . 112.85(17) ?
O14 P1 O13 . . 101.61(18) ?
O11 P1 N1 . . 118.28(18) ?
O14 P1 N1 . . 109.21(19) ?
O13 P1 N1 . . 102.84(19) ?
C45 P5 C25 . . 107.76(19) ?
C45 P5 C15 . . 109.8(2) ?
C25 P5 C15 . . 110.48(19) ?
C45 P5 C35 . . 111.05(19) ?
C25 P5 C35 . . 111.61(19) ?
C15 P5 C35 . . 106.1(2) ?
C18 C17 C16 . . 120.2(5) ?
C18 C17 H17A . . 119.9 ?
C16 C17 H17A . . 119.9 ?
C43B O43 P4 . . 120.7(8) ?
C43A O43 P4 . . 118.8(5) ?
C28 C27 C26 . . 120.1(5) ?
C28 C27 H27A . . 119.9 ?
C26 C27 H27A . . 119.9 ?
O24 C24 H24A . . 109.5 ?
O24 C24 H24B . . 109.5 ?
H24A C24 H24B . . 109.5 ?
O24 C24 H24C . . 109.5 ?
H24A C24 H24C . . 109.5 ?
H24B C24 H24C . . 109.5 ?
C17 C18 C19 . . 120.8(5) ?
C17 C18 H18A . . 119.6 ?
C19 C18 H18A . . 119.6 ?
C21 C22 Cl23 . . 112.0(3) ?
C21 C22 Cl22 . . 112.1(3) ?
Cl23 C22 Cl22 . . 109.2(2) ?
C21 C22 Cl21 . . 107.0(3) ?
Cl23 C22 Cl21 . . 107.9(2) ?
Cl22 C22 Cl21 . . 108.4(2) ?
C36 C37 C38 . . 120.0(4) ?
C36 C37 H37A . . 120.0 ?
C38 C37 H37A . . 120.0 ?
C41 C42 Cl3A . . 108.3(2) ?
C41 C42 Cl1B . . 117.2(8) ?
C41 C42 Cl3B . . 111.3(6) ?
Cl1B C42 Cl3B . . 113.7(9) ?
C41 C42 Cl2B . . 110.4(4) ?
Cl1B C42 Cl2B . . 105.3(9) ?
Cl3B C42 Cl2B . . 96.7(7) ?
C41 C42 Cl1A . . 107.1(2) ?
Cl3A C42 Cl1A . . 109.95(17) ?
C41 C42 Cl2A . . 113.0(2) ?
Cl3A C42 Cl2A . . 110.40(19) ?
Cl1A C42 Cl2A . . 108.00(15) ?
C40 C35 C36 . . 120.1(4) ?
C40 C35 P5 . . 121.5(3) ?
C36 C35 P5 . . 118.3(3) ?
O12 C11 N1 . . 132.8(4) ?
O12 C11 C12 . . 113.3(4) ?
N1 C11 C12 . . 113.9(4) ?
O33 C33 H33A . . 109.5 ?
O33 C33 H33B . . 109.5 ?
H33A C33 H33B . . 109.5 ?
O33 C33 H33C . . 109.5 ?
H33A C33 H33C . . 109.5 ?
H33B C33 H33C . . 109.5 ?
C11 N1 P1 . . 121.3(3) ?
C41 N4 P4 . . 120.0(3) ?
C25 C26 C27 . . 118.8(4) ?
C25 C26 H26A . . 120.6 ?
C27 C26 H26A . . 120.6 ?
C37 C36 C35 . . 119.9(4) ?
C37 C36 H36A . . 120.0 ?
C35 C36 H36A . . 120.0 ?
C50 C45 C46 . . 119.6(4) ?
C50 C45 P5 . . 116.9(3) ?
C46 C45 P5 . . 123.3(3) ?
C30 C25 C26 . . 120.7(4) ?
C30 C25 P5 . . 119.1(3) ?
C26 C25 P5 . . 120.2(3) ?
C47 C46 C45 . . 119.3(4) ?
C47 C46 H46A . . 120.3 ?
C45 C46 H46A . . 120.3 ?
C29 C30 C25 . . 119.9(4) ?
C29 C30 H30A . . 120.1 ?
C25 C30 H30A . . 120.1 ?
C27 C28 C29 . . 120.9(4) ?
C27 C28 H28A . . 119.6 ?
C29 C28 H28A . . 119.6 ?
C47 C48 C49 . . 120.5(4) ?
C47 C48 H48A . . 119.8 ?
C49 C48 H48A . . 119.8 ?
C30 C29 C28 . . 119.5(4) ?
C30 C29 H29A . . 120.2 ?
C28 C29 H29A . . 120.2 ?
O14 C14 H14A . . 109.5 ?
O14 C14 H14B . . 109.5 ?
H14A C14 H14B . . 109.5 ?
O14 C14 H14C . . 109.5 ?
H14A C14 H14C . . 109.5 ?
H14B C14 H14C . . 109.5 ?
C45 C50 C49 . . 120.7(4) ?
C45 C50 H50A . . 119.6 ?
C49 C50 H50A . . 119.6 ?
C48 C49 C50 . . 119.2(4) ?
C48 C49 H49A . . 120.4 ?
C50 C49 H49A . . 120.4 ?
O23 C23 H23A . . 109.5 ?
O23 C23 H23B . . 109.5 ?
H23A C23 H23B . . 109.5 ?
O23 C23 H23C . . 109.5 ?
H23A C23 H23C . . 109.5 ?
H23B C23 H23C . . 109.5 ?
O44 C44 H44A . . 109.5 ?
O44 C44 H44B . . 109.5 ?
H44A C44 H44B . . 109.5 ?
O44 C44 H44C . . 109.5 ?
H44A C44 H44C . . 109.5 ?
H44B C44 H44C . . 109.5 ?

loop_
_geom_bond_atom_site_label_1
_geom_bond_atom_site_label_2
_geom_bond_site_symmetry_2
_geom_bond_distance
_geom_bond_publ_flag
Lu1 O41 . 2.236(3) ?
Lu1 O11 . 2.247(3) ?
Lu1 O21 . 2.249(3) ?
Lu1 O31 . 2.267(3) ?
Lu1 O32 . 2.348(3) ?
Lu1 O12 . 2.353(3) ?
Lu1 O42 . 2.384(3) ?
Lu1 O22 . 2.411(2) ?
Cl1A C42 . 1.7529(10) ?
Cl2A C42 . 1.769(3) ?
Cl3A C42 . 1.748(3) ?
Cl1B C42 . 1.7495(10) ?
Cl2B C42 . 1.7508(10) ?
Cl3B C42 . 1.7508(10) ?
C43A O43 . 1.468(13) ?
C43A H43A . 0.9800 ?
C43A H43B . 0.9800 ?
C43A H43C . 0.9800 ?
C43B O43 . 1.38(2) ?
C43B H43D . 0.9800 ?
C43B H43E . 0.9800 ?
C43B H43F . 0.9800 ?
P3 O31 . 1.483(3) ?
P3 O33 . 1.570(3) ?
P3 O34 . 1.573(3) ?
P3 N3 . 1.618(3) ?
O32 C31 . 1.245(5) ?
O42 C41 . 1.242(5) ?
N2 C21 . 1.315(5) ?
N2 P2 . 1.613(3) ?
O12 C11 . 1.238(5) ?
O11 P1 . 1.489(3) ?
O41 P4 . 1.485(3) ?
O24 C24 . 1.436(5) ?
O24 P2 . 1.573(3) ?
C12 C11 . 1.569(5) ?
C12 Cl11 . 1.755(5) ?
C12 Cl12 . 1.768(5) ?
C12 Cl13 . 1.784(5) ?
O33 C33 . 1.459(5) ?
O23 C23 . 1.435(6) ?
O23 P2 . 1.574(3) ?
O34 C34 . 1.428(6) ?
O13 C13 . 1.438(6) ?
O13 P1 . 1.575(3) ?
C19 C20 . 1.381(7) ?
C19 C18 . 1.383(9) ?
C19 H19A . 0.9500 ?
O22 C21 . 1.233(4) ?
C31 N3 . 1.310(5) ?
C31 C32 . 1.562(5) ?
C40 C35 . 1.380(6) ?
C40 C39 . 1.389(6) ?
C40 H40A . 0.9500 ?
O14 C14 . 1.443(6) ?
O14 P1 . 1.575(3) ?
C15 C16 . 1.386(6) ?
C15 C20 . 1.389(7) ?
C15 P5 . 1.793(4) ?
O21 P2 . 1.486(3) ?
C21 C22 . 1.564(5) ?
C13 H13A . 0.9800 ?
C13 H13B . 0.9800 ?
C13 H13C . 0.9800 ?
O44 C44 . 1.429(6) ?
O44 P4 . 1.580(3) ?
C16 C17 . 1.388(7) ?
C16 H16A . 0.9500 ?
C20 H20A . 0.9500 ?
C38 C39 . 1.378(6) ?
C38 C37 . 1.388(7) ?
C38 H38A . 0.9500 ?
C47 C48 . 1.376(6) ?
C47 C46 . 1.389(6) ?
C47 H47A . 0.9500 ?
Cl31 C32 . 1.775(4) ?
C39 H39A . 0.9500 ?
C32 Cl32 . 1.758(4) ?
C32 Cl33 . 1.768(4) ?
C41 N4 . 1.306(5) ?
C41 C42 . 1.586(5) ?
C34 H34A . 0.9800 ?
C34 H34B . 0.9800 ?
C34 H34C . 0.9800 ?
Cl23 C22 . 1.761(5) ?
P4 O43 . 1.571(3) ?
P4 N4 . 1.613(3) ?
Cl21 C22 . 1.795(5) ?
Cl22 C22 . 1.761(4) ?
P1 N1 . 1.624(4) ?
P5 C45 . 1.789(4) ?
P5 C25 . 1.793(4) ?
P5 C35 . 1.801(4) ?
C17 C18 . 1.372(9) ?
C17 H17A . 0.9500 ?
C27 C28 . 1.379(7) ?
C27 C26 . 1.395(6) ?
C27 H27A . 0.9500 ?
C24 H24A . 0.9800 ?
C24 H24B . 0.9800 ?
C24 H24C . 0.9800 ?
C18 H18A . 0.9500 ?
C37 C36 . 1.371(6) ?
C37 H37A . 0.9500 ?
C35 C36 . 1.400(6) ?
C11 N1 . 1.295(6) ?
C33 H33A . 0.9800 ?
C33 H33B . 0.9800 ?
C33 H33C . 0.9800 ?
C26 C25 . 1.394(6) ?
C26 H26A . 0.9500 ?
C36 H36A . 0.9500 ?
C45 C50 . 1.386(6) ?
C45 C46 . 1.396(6) ?
C25 C30 . 1.392(6) ?
C46 H46A . 0.9500 ?
C30 C29 . 1.383(6) ?
C30 H30A . 0.9500 ?
C28 C29 . 1.387(7) ?
C28 H28A . 0.9500 ?
C48 C49 . 1.386(7) ?
C48 H48A . 0.9500 ?
C29 H29A . 0.9500 ?
C14 H14A . 0.9800 ?
C14 H14B . 0.9800 ?
C14 H14C . 0.9800 ?
C50 C49 . 1.388(7) ?
C50 H50A . 0.9500 ?
C49 H49A . 0.9500 ?
C23 H23A . 0.9800 ?
C23 H23B . 0.9800 ?
C23 H23C . 0.9800 ?
C44 H44A . 0.9800 ?
C44 H44B . 0.9800 ?
C44 H44C . 0.9800 ?

loop_
_geom_hbond_atom_site_label_D
_geom_hbond_atom_site_label_H
_geom_hbond_atom_site_label_A
_geom_hbond_site_symmetry_A
_geom_hbond_distance_DH
_geom_hbond_distance_HA
_geom_hbond_distance_DA
_geom_hbond_angle_DHA
_geom_hbond_publ_flag
C26 H26A O44 . 0.95 2.56 3.402(6) 148.3 yes
C14 H14B O22 . 0.98 2.61 3.561(5) 163.9 yes
C43B H43E Cl12 . 0.98 2.93 3.73(6) 139.6 yes
C20 H20A Cl1A . 0.95 2.83 3.694(5) 151.5 yes
C34 H34B O31 . 0.98 2.36 2.887(6) 112.8 yes
C19 H19A O21 . 0.95 2.56 3.479(6) 161.5 yes
C43B H43D Cl32 3_666 0.98 2.86 3.37(2) 113.1 yes
C40 H40A Cl11 2_545 0.95 2.94 3.676(4) 134.8 yes
C23 H23A Cl3A 3_565 0.98 2.99 3.768(5) 137.1 yes
C33 H33A Cl33 2_655 0.98 2.89 3.597(5) 129.8 yes
C50 H50A O23 4_566 0.95 2.56 3.355(5) 141.5 yes
C49 H49A N2 4_566 0.95 2.71 3.540(6) 146.0 yes
C49 H49A Cl21 4_566 0.95 2.99 3.795(5) 143.3 yes
C17 H17A O33 2_645 0.95 2.88 3.383(6) 114.3 yes
C17 H17A N3 2_645 0.95 2.68 3.424(6) 135.8 yes

loop_
_geom_torsion_atom_site_label_1
_geom_torsion_atom_site_label_2
_geom_torsion_atom_site_label_3
_geom_torsion_atom_site_label_4
_geom_torsion_site_symmetry_1
_geom_torsion_site_symmetry_2
_geom_torsion_site_symmetry_3
_geom_torsion_site_symmetry_4
_geom_torsion
_geom_torsion_publ_flag
O31 P3 O33 C33 . . . . 61.0(3) ?
O34 P3 O33 C33 . . . . -58.3(3) ?
N3 P3 O33 C33 . . . . -169.4(3) ?
O31 P3 O34 C34 . . . . 3.1(5) ?
O33 P3 O34 C34 . . . . 124.1(4) ?
N3 P3 O34 C34 . . . . -128.2(4) ?
Lu1 O32 C31 N3 . . . . 31.3(6) ?
Lu1 O32 C31 C32 . . . . -146.0(3) ?
O33 P3 O31 Lu1 . . . . 137.0(2) ?
O34 P3 O31 Lu1 . . . . -108.3(2) ?
N3 P3 O31 Lu1 . . . . 16.5(3) ?
Lu1 O22 C21 N2 . . . . -17.2(7) ?
Lu1 O22 C21 C22 . . . . 160.1(3) ?
P2 N2 C21 O22 . . . . -6.7(7) ?
P2 N2 C21 C22 . . . . 176.0(3) ?
C20 C15 C16 C17 . . . . -1.9(7) ?
P5 C15 C16 C17 . . . . 175.4(4) ?
C18 C19 C20 C15 . . . . 1.1(9) ?
C16 C15 C20 C19 . . . . 0.8(8) ?
P5 C15 C20 C19 . . . . -176.6(4) ?
C37 C38 C39 C40 . . . . -1.2(8) ?
C35 C40 C39 C38 . . . . -1.0(7) ?
O32 C31 C32 Cl32 . . . . -150.1(3) ?
N3 C31 C32 Cl32 . . . . 32.1(5) ?
O32 C31 C32 Cl33 . . . . -28.8(4) ?
N3 C31 C32 Cl33 . . . . 153.5(3) ?
O32 C31 C32 Cl31 . . . . 90.6(4) ?
N3 C31 C32 Cl31 . . . . -87.2(4) ?
O32 C31 N3 P3 . . . . 1.4(6) ?
C32 C31 N3 P3 . . . . 178.7(3) ?
O31 P3 N3 C31 . . . . -24.1(4) ?
O33 P3 N3 C31 . . . . -149.7(3) ?
O34 P3 N3 C31 . . . . 102.3(3) ?
Lu1 O42 C41 N4 . . . . 8.0(7) ?
Lu1 O42 C41 C42 . . . . -168.3(2) ?
Lu1 O41 P4 O43 . . . . -120.8(2) ?
Lu1 O41 P4 O44 . . . . 122.4(2) ?
Lu1 O41 P4 N4 . . . . 0.6(3) ?
C44 O44 P4 O41 . . . . 20.0(5) ?
C44 O44 P4 O43 . . . . -101.1(4) ?
C44 O44 P4 N4 . . . . 150.4(4) ?
Lu1 O21 P2 O24 . . . . 135.4(2) ?
Lu1 O21 P2 O23 . . . . -113.7(2) ?
Lu1 O21 P2 N2 . . . . 10.7(3) ?
C24 O24 P2 O21 . . . . -179.8(4) ?
C24 O24 P2 O23 . . . . 62.3(4) ?
C24 O24 P2 N2 . . . . -49.8(4) ?
C23 O23 P2 O21 . . . . 64.1(3) ?
C23 O23 P2 O24 . . . . 179.3(3) ?
C23 O23 P2 N2 . . . . -66.7(3) ?
C21 N2 P2 O21 . . . . 10.3(4) ?
C21 N2 P2 O24 . . . . -114.0(3) ?
C21 N2 P2 O23 . . . . 137.3(3) ?
Lu1 O11 P1 O14 . . . . 109.5(2) ?
Lu1 O11 P1 O13 . . . . -137.5(2) ?
Lu1 O11 P1 N1 . . . . -17.4(3) ?
C14 O14 P1 O11 . . . . -50.8(3) ?
C14 O14 P1 O13 . . . . -170.8(3) ?
C14 O14 P1 N1 . . . . 81.0(3) ?
C13 O13 P1 O11 . . . . -42.9(4) ?
C13 O13 P1 O14 . . . . 75.5(4) ?
C13 O13 P1 N1 . . . . -171.4(4) ?
C16 C15 P5 C45 . . . . -5.9(4) ?
C20 C15 P5 C45 . . . . 171.5(4) ?
C16 C15 P5 C25 . . . . 112.9(4) ?
C20 C15 P5 C25 . . . . -69.8(4) ?
C16 C15 P5 C35 . . . . -126.0(4) ?
C20 C15 P5 C35 . . . . 51.4(4) ?
C15 C16 C17 C18 . . . . 1.2(8) ?
O41 P4 O43 C43B . . . . -19(3) ?
O44 P4 O43 C43B . . . . 101(3) ?
N4 P4 O43 C43B . . . . -150(3) ?
O41 P4 O43 C43A . . . . -56.0(15) ?
O44 P4 O43 C43A . . . . 63.6(15) ?
N4 P4 O43 C43A . . . . 173.3(14) ?
C16 C17 C18 C19 . . . . 0.7(10) ?
C20 C19 C18 C17 . . . . -1.9(10) ?
O22 C21 C22 Cl23 . . . . 21.9(5) ?
N2 C21 C22 Cl23 . . . . -160.4(3) ?
O22 C21 C22 Cl22 . . . . 145.0(3) ?
N2 C21 C22 Cl22 . . . . -37.2(5) ?
O22 C21 C22 Cl21 . . . . -96.2(4) ?
N2 C21 C22 Cl21 . . . . 81.5(4) ?
C39 C38 C37 C36 . . . . 1.6(7) ?
O42 C41 C42 Cl3A . . . . -46.1(3) ?
N4 C41 C42 Cl3A . . . . 136.8(3) ?
O42 C41 C42 Cl1B . . . . 112.4(9) ?
N4 C41 C42 Cl1B . . . . -64.6(9) ?
O42 C41 C42 Cl3B . . . . -20.9(7) ?
N4 C41 C42 Cl3B . . . . 162.0(7) ?
O42 C41 C42 Cl2B . . . . -127.1(6) ?
N4 C41 C42 Cl2B . . . . 55.9(6) ?
O42 C41 C42 Cl1A . . . . 72.4(3) ?
N4 C41 C42 Cl1A . . . . -104.6(3) ?
O42 C41 C42 Cl2A . . . . -168.8(3) ?
N4 C41 C42 Cl2A . . . . 14.2(4) ?
C39 C40 C35 C36 . . . . 2.9(7) ?
C39 C40 C35 P5 . . . . 179.2(4) ?
C45 P5 C35 C40 . . . . 114.3(4) ?
C25 P5 C35 C40 . . . . -5.9(4) ?
C15 P5 C35 C40 . . . . -126.4(4) ?
C45 P5 C35 C36 . . . . -69.2(4) ?
C25 P5 C35 C36 . . . . 170.5(3) ?
C15 P5 C35 C36 . . . . 50.1(4) ?
Lu1 O12 C11 N1 . . . . -3.7(7) ?
Lu1 O12 C11 C12 . . . . 175.0(3) ?
Cl11 C12 C11 O12 . . . . 171.8(3) ?
Cl12 C12 C11 O12 . . . . 49.2(4) ?
Cl13 C12 C11 O12 . . . . -67.6(4) ?
Cl11 C12 C11 N1 . . . . -9.2(5) ?
Cl12 C12 C11 N1 . . . . -131.8(3) ?
Cl13 C12 C11 N1 . . . . 111.4(4) ?
O12 C11 N1 P1 . . . . 7.2(7) ?
C12 C11 N1 P1 . . . . -171.6(3) ?
O11 P1 N1 C11 . . . . 3.1(4) ?
O14 P1 N1 C11 . . . . -124.5(4) ?
O13 P1 N1 C11 . . . . 128.2(4) ?
O42 C41 N4 P4 . . . . -0.9(7) ?
C42 C41 N4 P4 . . . . 175.4(2) ?
O41 P4 N4 C41 . . . . -3.3(4) ?
O43 P4 N4 C41 . . . . 122.5(3) ?
O44 P4 N4 C41 . . . . -127.6(3) ?
C28 C27 C26 C25 . . . . -2.7(8) ?
C38 C37 C36 C35 . . . . 0.2(7) ?
C40 C35 C36 C37 . . . . -2.5(7) ?
P5 C35 C36 C37 . . . . -179.0(3) ?
C25 P5 C45 C50 . . . . -41.1(4) ?
C15 P5 C45 C50 . . . . 79.3(4) ?
C35 P5 C45 C50 . . . . -163.6(4) ?
C25 P5 C45 C46 . . . . 142.4(4) ?
C15 P5 C45 C46 . . . . -97.2(4) ?
C35 P5 C45 C46 . . . . 19.8(4) ?
C27 C26 C25 C30 . . . . 0.4(7) ?
C27 C26 C25 P5 . . . . -177.6(4) ?
C45 P5 C25 C30 . . . . -60.7(4) ?
C15 P5 C25 C30 . . . . 179.3(3) ?
C35 P5 C25 C30 . . . . 61.5(4) ?
C45 P5 C25 C26 . . . . 117.4(4) ?
C15 P5 C25 C26 . . . . -2.6(4) ?
C35 P5 C25 C26 . . . . -120.4(4) ?
C48 C47 C46 C45 . . . . 0.1(7) ?
C50 C45 C46 C47 . . . . 2.4(7) ?
P5 C45 C46 C47 . . . . 178.8(3) ?
C26 C25 C30 C29 . . . . 2.2(7) ?
P5 C25 C30 C29 . . . . -179.7(4) ?
C26 C27 C28 C29 . . . . 2.3(8) ?
C46 C47 C48 C49 . . . . -3.5(8) ?
C25 C30 C29 C28 . . . . -2.6(7) ?
C27 C28 C29 C30 . . . . 0.3(8) ?
C46 C45 C50 C49 . . . . -1.5(8) ?
P5 C45 C50 C49 . . . . -178.2(4) ?
C47 C48 C49 C50 . . . . 4.4(9) ?
C45 C50 C49 C48 . . . . -1.9(9) ?
